data_4505151
loop_
_publ_author_name
'Natarajan, Arunkumar'
'Mague, Joel T.'
'Ramamurthy, V.'

_publ_section_title
;
 Viability of a Covalent Chiral Auxiliary Method to Induce Asymmetric
 Induction in Solid-State Photoreactions Explored
;
_journal_issue 6
_journal_name_full 'Crystal Growth &amp; Design'
_journal_page_first 2348
_journal_paper_doi 10.1021/cg0501175
_journal_volume 5
_journal_year 2005
_chemical_formula_moiety 'C24 H33 N O2'
_chemical_formula_sum 'C24 H33 N O2'
_chemical_formula_weight 367.51
_chemical_name_systematic
; 
 4-(adamantyl-1-yl-acetyl)-N-(1,2-dimethylpropyl)
benzamide 
;
_space_group_IT_number 4
_symmetry_cell_setting monoclinic
_symmetry_space_group_name_Hall 'P 2yb'
_symmetry_space_group_name_H-M 'P 1 21 1'
_atom_sites_solution_hydrogens geom
_atom_sites_solution_primary direct
_atom_sites_solution_secondary difmap
_audit_creation_method SHELXL-97
_cell_angle_alpha 90.00
_cell_angle_beta 99.531(5)
_cell_angle_gamma 90.00
_cell_formula_units_Z 4
_cell_length_a 19.561(5)
_cell_length_b 10.652(3)
_cell_length_c 9.899(3)
_cell_measurement_reflns_used 855
_cell_measurement_temperature 100(2)
_cell_measurement_theta_max 21.273
_cell_measurement_theta_min 2.184
_cell_volume 2034.1(10)
_computing_cell_refinement 'Bruker SMART'
_computing_data_collection 'Bruker SMART'
_computing_data_reduction 'Bruker SAINT'
_computing_molecular_graphics 'Bruker SHELXTL'
_computing_publication_material 'Bruker SHELXTL'
_computing_structure_refinement 'SHELXL-97 (Sheldrick, 1997)'
_computing_structure_solution 'SHELXS-97 (Sheldrick, 1990)'
_diffrn_ambient_temperature 100(2)
_diffrn_measured_fraction_theta_full 1.000
_diffrn_measured_fraction_theta_max 1.000
_diffrn_measurement_device_type 'BRUKER-AXS APEX CCD area detector'
_diffrn_measurement_method 'phi and omega scans'
_diffrn_radiation_monochromator graphite
_diffrn_radiation_source 'fine-focus sealed tube'
_diffrn_radiation_type MoK\a
_diffrn_radiation_wavelength 0.71073
_diffrn_reflns_av_R_equivalents 0.1760
_diffrn_reflns_av_sigmaI/netI 0.3085
_diffrn_reflns_limit_h_max 21
_diffrn_reflns_limit_h_min -21
_diffrn_reflns_limit_k_max 11
_diffrn_reflns_limit_k_min -11
_diffrn_reflns_limit_l_max 11
_diffrn_reflns_limit_l_min -11
_diffrn_reflns_number 12724
_diffrn_reflns_theta_full 23.27
_diffrn_reflns_theta_max 23.27
_diffrn_reflns_theta_min 1.06
_exptl_absorpt_coefficient_mu 0.075
_exptl_absorpt_correction_T_max 0.9985
_exptl_absorpt_correction_T_min 0..6192
_exptl_absorpt_correction_type multi-scan
_exptl_absorpt_process_details SADABS
_exptl_crystal_colour Colorless
_exptl_crystal_density_diffrn 1.200
_exptl_crystal_density_method 'not measured'
_exptl_crystal_description Needle
_exptl_crystal_F_000 800
_exptl_crystal_size_max 0.24
_exptl_crystal_size_mid 0.02
_exptl_crystal_size_min 0.02
_refine_diff_density_max 0.248
_refine_diff_density_min -0.260
_refine_diff_density_rms 0.059
_refine_ls_extinction_method none
_refine_ls_goodness_of_fit_ref 0.915
_refine_ls_hydrogen_treatment constr
_refine_ls_matrix_type full
_refine_ls_number_parameters 493
_refine_ls_number_reflns 5795
_refine_ls_number_restraints 325
_refine_ls_restrained_S_all 0.908
_refine_ls_R_factor_all 0.2401
_refine_ls_R_factor_gt 0.0734
_refine_ls_shift/su_max 0.005
_refine_ls_shift/su_mean 0.000
_refine_ls_structure_factor_coef Fsqd
_refine_ls_weighting_details 'calc w=1/[\s^2^(Fo^2^)+(0.0342P)^2^+0.0000P] where P=(Fo^2^+2Fc^2^)/3'
_refine_ls_weighting_scheme calc
_refine_ls_wR_factor_gt 0.1048
_refine_ls_wR_factor_ref 0.1476
_reflns_number_gt 2127
_reflns_number_total 5795
_reflns_threshold_expression >2\s(I)
_cod_data_source_file cg0501175si20050330_101008.cif
_cod_data_source_block vr121_(Compound_7c)
_cod_depositor_comments
;
The following automatic conversions were performed:

'_symmetry_cell_setting' value 'Monoclinic' changed to 'monoclinic'
according to /home/saulius/struct/CIF-dictionaries/cif_core.dic
dictionary named 'cif_core.dic' version 2.4.1 from 2010-06-29.

Automatic conversion script
Id: cif_fix_values 1715 2011-07-08 13:25:40Z adriana 
;
_cod_original_cell_volume 2034.0(10)
_cod_original_sg_symbol_H-M P2(1)
_cod_database_code 4505151

loop_
_symmetry_equiv_pos_as_xyz
'x, y, z'
'-x, y+1/2, -z'

loop_
_atom_site_label
_atom_site_type_symbol
_atom_site_fract_x
_atom_site_fract_y
_atom_site_fract_z
_atom_site_U_iso_or_equiv
_atom_site_adp_type
_atom_site_occupancy
_atom_site_symmetry_multiplicity
_atom_site_calc_flag
_atom_site_refinement_flags
O1 O 0.3906(3) 0.6743(6) 0.0288(7) 0.033(2) Uani 1 1 d U
O2 O 0.0497(3) 0.5655(5) -0.2811(7) 0.0274(17) Uani 1 1 d U
N1 N 0.0202(3) 0.4957(6) -0.0806(7) 0.0168(19) Uani 1 1 d U
H1N H 0.0321 0.4797 0.0230 0.020 Uiso 1 1 d R
C1 C 0.4517(5) 0.8391(9) 0.5656(10) 0.028(3) Uani 1 1 d U
H1C H 0.5002 0.8254 0.5519 0.033 Uiso 1 1 calc R
H1D H 0.4522 0.9007 0.6406 0.033 Uiso 1 1 calc R
C2 C 0.4210(5) 0.7165(9) 0.6043(11) 0.035(3) Uani 1 1 d U
H2 H 0.4485 0.6836 0.6913 0.042 Uiso 1 1 calc R
C3 C 0.3453(5) 0.7372(10) 0.6226(12) 0.037(3) Uani 1 1 d U
H3A H 0.3250 0.6570 0.6476 0.045 Uiso 1 1 calc R
H3B H 0.3434 0.7981 0.6975 0.045 Uiso 1 1 calc R
C4 C 0.3043(6) 0.7862(10) 0.4921(12) 0.039(3) Uani 1 1 d U
H4 H 0.2552 0.7988 0.5054 0.046 Uiso 1 1 calc R
C5 C 0.3333(5) 0.9119(9) 0.4518(11) 0.035(3) Uani 1 1 d U
H5A H 0.3309 0.9752 0.5241 0.042 Uiso 1 1 calc R
H5B H 0.3058 0.9427 0.3652 0.042 Uiso 1 1 calc R
C6 C 0.4090(5) 0.8909(9) 0.4339(10) 0.029(3) Uani 1 1 d U
H6 H 0.4295 0.9721 0.4094 0.035 Uiso 1 1 calc R
C7 C 0.4100(5) 0.7966(8) 0.3187(11) 0.029(3) Uani 1 1 d U
H7A H 0.3826 0.8302 0.2333 0.035 Uiso 1 1 calc R
H7B H 0.4583 0.7852 0.3031 0.035 Uiso 1 1 calc R
C8 C 0.3805(5) 0.6699(9) 0.3509(10) 0.022(3) Uani 1 1 d U
C9 C 0.3054(5) 0.6927(9) 0.3757(10) 0.028(3) Uani 1 1 d U
H9A H 0.2771 0.7255 0.2909 0.034 Uiso 1 1 calc R
H9B H 0.2849 0.6122 0.3989 0.034 Uiso 1 1 calc R
C10 C 0.4230(5) 0.6215(9) 0.4869(10) 0.033(3) Uani 1 1 d U
H10A H 0.4039 0.5400 0.5112 0.039 Uiso 1 1 calc R
H10B H 0.4717 0.6078 0.4747 0.039 Uiso 1 1 calc R
C11 C 0.3831(5) 0.5712(9) 0.2365(10) 0.024(3) Uani 1 1 d U
H11A H 0.4319 0.5460 0.2379 0.029 Uiso 1 1 calc R
H11B H 0.3571 0.4957 0.2569 0.029 Uiso 1 1 calc R
C12 C 0.3540(5) 0.6161(9) 0.0970(12) 0.028(3) Uani 1 1 d U
C13 C 0.2795(5) 0.5888(9) 0.0367(11) 0.020(3) Uani 1 1 d U
C14 C 0.2363(5) 0.5065(8) 0.0896(10) 0.020(3) Uani 1 1 d U
H14 H 0.2544 0.4608 0.1699 0.024 Uiso 1 1 calc R
C15 C 0.1681(5) 0.4877(9) 0.0313(10) 0.028(3) Uani 1 1 d U
H15 H 0.1399 0.4317 0.0727 0.034 Uiso 1 1 calc R
C16 C 0.1405(5) 0.5514(8) -0.0892(10) 0.018(3) Uani 1 1 d U
C17 C 0.1831(5) 0.6333(9) -0.1466(11) 0.026(3) Uani 1 1 d U
H17 H 0.1653 0.6760 -0.2293 0.031 Uiso 1 1 calc R
C18 C 0.2519(5) 0.6536(9) -0.0841(10) 0.026(3) Uani 1 1 d U
H18 H 0.2800 0.7114 -0.1234 0.032 Uiso 1 1 calc R
C19 C 0.0660(5) 0.5381(8) -0.1576(11) 0.027(3) Uani 1 1 d U
C20 C -0.0553(4) 0.4938(8) -0.1336(10) 0.029(3) Uani 1 1 d U
H20 H -0.0626 0.4975 -0.2360 0.035 Uiso 1 1 calc R
C21 C -0.0878(4) 0.6101(7) -0.0798(9) 0.026(2) Uani 1 1 d U
H21A H -0.0826 0.6056 0.0202 0.039 Uiso 1 1 calc R
H21B H -0.1372 0.6138 -0.1191 0.039 Uiso 1 1 calc R
H21C H -0.0645 0.6855 -0.1061 0.039 Uiso 1 1 calc R
C22 C -0.0847(4) 0.3691(8) -0.0898(10) 0.029(3) Uani 1 1 d U
H22 H -0.0725 0.3604 0.0119 0.035 Uiso 1 1 calc R
C23 C -0.0522(4) 0.2583(8) -0.1589(9) 0.038(3) Uani 1 1 d U
H23A H -0.0016 0.2644 -0.1386 0.056 Uiso 1 1 calc R
H23B H -0.0675 0.2619 -0.2582 0.056 Uiso 1 1 calc R
H23C H -0.0671 0.1787 -0.1235 0.056 Uiso 1 1 calc R
C24 C -0.1634(4) 0.3661(8) -0.1304(9) 0.036(3) Uani 1 1 d U
H24A H -0.1759 0.3814 -0.2290 0.054 Uiso 1 1 calc R
H24B H -0.1840 0.4313 -0.0799 0.054 Uiso 1 1 calc R
H24C H -0.1808 0.2837 -0.1082 0.054 Uiso 1 1 calc R
O3 O 0.6218(3) 0.7389(6) 0.4702(7) 0.033(2) Uani 1 1 d U
O4 O 0.9496(3) 0.9249(5) 0.7798(6) 0.0236(17) Uani 1 1 d U
N2 N 0.9733(3) 1.0095(6) 0.5812(7) 0.023(2) Uani 1 1 d U
H2N H 0.9573 0.9847 0.4626 0.028 Uiso 1 1 d R
C25 C 0.6577(6) 0.6857(10) -0.1267(11) 0.040(3) Uani 1 1 d U
H25A H 0.6788 0.7654 -0.1503 0.048 Uiso 1 1 calc R
H25B H 0.6586 0.6258 -0.2029 0.048 Uiso 1 1 calc R
C26 C 0.5834(5) 0.7086(9) -0.1073(11) 0.033(3) Uani 1 1 d U
H26 H 0.5569 0.7452 -0.1934 0.039 Uiso 1 1 calc R
C27 C 0.5502(5) 0.5837(9) -0.0772(10) 0.029(3) Uani 1 1 d U
H27A H 0.5012 0.5973 -0.0671 0.035 Uiso 1 1 calc R
H27B H 0.5513 0.5243 -0.1537 0.035 Uiso 1 1 calc R
C28 C 0.5906(5) 0.5301(8) 0.0549(10) 0.024(3) Uani 1 1 d U
H28 H 0.5695 0.4484 0.0763 0.029 Uiso 1 1 calc R
C29 C 0.6669(5) 0.5086(9) 0.0376(11) 0.036(3) Uani 1 1 d U
H29A H 0.6932 0.4726 0.1229 0.043 Uiso 1 1 calc R
H29B H 0.6689 0.4483 -0.0378 0.043 Uiso 1 1 calc R
C30 C 0.6994(6) 0.6321(9) 0.0058(11) 0.033(3) Uani 1 1 d U
H30 H 0.7482 0.6169 -0.0078 0.039 Uiso 1 1 calc R
C31 C 0.6993(5) 0.7249(9) 0.1241(10) 0.028(3) Uani 1 1 d U
H31A H 0.7209 0.8051 0.1030 0.033 Uiso 1 1 calc R
H31B H 0.7264 0.6902 0.2092 0.033 Uiso 1 1 calc R
C32 C 0.6222(5) 0.7485(9) 0.1444(11) 0.022(3) Uani 1 1 d U
C33 C 0.5898(5) 0.6221(8) 0.1744(10) 0.024(3) Uani 1 1 d U
H33A H 0.5415 0.6356 0.1888 0.029 Uiso 1 1 calc R
H33B H 0.6162 0.5857 0.2594 0.029 Uiso 1 1 calc R
C34 C 0.5813(5) 0.8005(9) 0.0114(11) 0.031(3) Uani 1 1 d U
H34A H 0.6012 0.8821 -0.0100 0.038 Uiso 1 1 calc R
H34B H 0.5326 0.8147 0.0229 0.038 Uiso 1 1 calc R
C35 C 0.6187(5) 0.8442(9) 0.2584(10) 0.030(3) Uani 1 1 d U
H35A H 0.6404 0.9232 0.2341 0.036 Uiso 1 1 calc R
H35B H 0.5694 0.8624 0.2612 0.036 Uiso 1 1 calc R
C36 C 0.6536(5) 0.8052(9) 0.4018(12) 0.027(3) Uani 1 1 d U
C37 C 0.7271(5) 0.8402(9) 0.4576(12) 0.026(3) Uani 1 1 d U
C38 C 0.7577(5) 0.7883(9) 0.5827(11) 0.027(3) Uani 1 1 d U
H38 H 0.7331 0.7282 0.6267 0.032 Uiso 1 1 calc R
C39 C 0.8240(5) 0.8241(9) 0.6427(11) 0.029(3) Uani 1 1 d U
H39 H 0.8447 0.7863 0.7265 0.035 Uiso 1 1 calc R
C40 C 0.8610(5) 0.9148(9) 0.5822(11) 0.020(3) Uani 1 1 d U
C41 C 0.8316(5) 0.9635(8) 0.4582(10) 0.019(3) Uani 1 1 d U
H41 H 0.8567 1.0234 0.4150 0.023 Uiso 1 1 calc R
C42 C 0.7649(5) 0.9273(9) 0.3929(11) 0.027(3) Uani 1 1 d U
H42 H 0.7458 0.9613 0.3062 0.032 Uiso 1 1 calc R
C43 C 0.9316(5) 0.9485(8) 0.6555(11) 0.028(3) Uani 1 1 d U
C44 C 1.0454(4) 1.0464(8) 0.6454(9) 0.025(2) Uani 1 1 d U
H44 H 1.0437 1.0755 0.7408 0.029 Uiso 1 1 calc R
C45 C 1.0673(5) 1.1580(8) 0.5650(9) 0.038(3) Uani 1 1 d U
H45A H 1.0360 1.2288 0.5711 0.057 Uiso 1 1 calc R
H45B H 1.0652 1.1341 0.4688 0.057 Uiso 1 1 calc R
H45C H 1.1148 1.1825 0.6037 0.057 Uiso 1 1 calc R
C46 C 1.0948(4) 0.9319(9) 0.6545(9) 0.029(3) Uani 1 1 d U
H46 H 1.0749 0.8635 0.7054 0.034 Uiso 1 1 calc R
C47 C 1.1032(4) 0.8811(8) 0.5127(9) 0.035(3) Uani 1 1 d U
H47A H 1.1284 0.8013 0.5234 0.052 Uiso 1 1 calc R
H47B H 1.1291 0.9419 0.4667 0.052 Uiso 1 1 calc R
H47C H 1.0573 0.8679 0.4575 0.052 Uiso 1 1 calc R
C48 C 1.1657(4) 0.9680(8) 0.7359(8) 0.035(3) Uani 1 1 d U
H48A H 1.1867 1.0334 0.6864 0.053 Uiso 1 1 calc R
H48B H 1.1959 0.8940 0.7470 0.053 Uiso 1 1 calc R
H48C H 1.1598 0.9996 0.8262 0.053 Uiso 1 1 calc R

loop_
_atom_site_aniso_label
_atom_site_aniso_U_11
_atom_site_aniso_U_22
_atom_site_aniso_U_33
_atom_site_aniso_U_23
_atom_site_aniso_U_13
_atom_site_aniso_U_12
O1 0.018(4) 0.042(4) 0.041(4) 0.000(4) 0.015(3) -0.003(3)
O2 0.019(4) 0.038(4) 0.025(4) -0.003(3) 0.004(3) -0.003(3)
N1 0.006(4) 0.028(4) 0.017(4) 0.007(4) 0.004(3) 0.003(3)
C1 0.023(5) 0.030(5) 0.030(5) -0.003(4) 0.004(4) -0.004(4)
C2 0.028(5) 0.041(6) 0.034(6) 0.001(5) 0.003(5) 0.004(5)
C3 0.029(5) 0.050(6) 0.039(6) -0.004(5) 0.023(5) -0.016(5)
C4 0.023(5) 0.051(6) 0.043(6) -0.019(5) 0.009(5) 0.001(5)
C5 0.029(5) 0.044(5) 0.031(5) -0.015(5) -0.002(5) 0.011(5)
C6 0.025(5) 0.040(5) 0.025(5) 0.002(5) 0.011(5) -0.007(4)
C7 0.025(5) 0.032(5) 0.031(6) -0.003(4) 0.010(5) -0.006(4)
C8 0.007(4) 0.036(5) 0.022(5) 0.006(4) 0.000(4) -0.005(4)
C9 0.020(5) 0.037(5) 0.029(5) -0.003(4) 0.008(4) 0.005(4)
C10 0.036(5) 0.031(5) 0.030(6) 0.003(4) -0.001(5) -0.006(4)
C11 0.006(5) 0.027(5) 0.040(6) -0.008(5) 0.006(4) 0.001(4)
C12 0.023(5) 0.028(5) 0.034(6) -0.008(5) 0.006(5) 0.010(4)
C13 0.014(5) 0.020(5) 0.029(5) -0.007(4) 0.011(4) -0.006(4)
C14 0.014(5) 0.026(5) 0.021(5) -0.001(4) 0.003(4) 0.006(4)
C15 0.022(5) 0.028(5) 0.035(6) -0.001(5) 0.007(5) -0.001(4)
C16 0.013(5) 0.022(5) 0.022(5) -0.007(4) 0.008(4) 0.006(4)
C17 0.012(5) 0.038(5) 0.030(5) -0.006(4) 0.009(4) -0.003(4)
C18 0.017(5) 0.036(5) 0.028(5) -0.008(5) 0.010(4) 0.003(4)
C19 0.020(5) 0.028(5) 0.035(5) -0.005(5) 0.007(5) 0.004(4)
C20 0.024(5) 0.032(5) 0.031(5) 0.004(5) 0.003(4) -0.004(5)
C21 0.019(5) 0.029(5) 0.029(5) 0.007(4) 0.004(4) 0.010(4)
C22 0.019(5) 0.042(5) 0.026(5) 0.000(4) 0.001(4) 0.009(4)
C23 0.032(5) 0.039(5) 0.041(5) 0.003(5) 0.005(5) 0.005(4)
C24 0.025(5) 0.045(5) 0.037(5) 0.005(4) 0.006(4) -0.014(4)
O3 0.017(4) 0.043(4) 0.040(4) -0.005(3) 0.010(3) -0.011(3)
O4 0.014(3) 0.036(4) 0.023(4) 0.003(3) 0.006(3) 0.003(3)
N2 0.014(4) 0.031(4) 0.026(4) -0.002(4) 0.009(4) -0.001(4)
C25 0.047(6) 0.043(6) 0.031(6) -0.005(5) 0.009(5) -0.013(5)
C26 0.027(5) 0.038(6) 0.031(6) 0.006(5) -0.004(5) -0.003(5)
C27 0.018(5) 0.036(5) 0.033(5) -0.010(5) 0.000(4) 0.000(4)
C28 0.018(5) 0.024(5) 0.027(5) -0.002(4) -0.003(4) 0.000(4)
C29 0.025(5) 0.039(5) 0.044(6) -0.005(5) 0.001(5) 0.008(5)
C30 0.024(5) 0.038(5) 0.037(6) -0.013(5) 0.007(5) -0.004(5)
C31 0.014(5) 0.034(5) 0.037(6) -0.001(5) 0.008(4) -0.003(4)
C32 0.014(5) 0.029(5) 0.027(5) -0.001(4) 0.011(4) -0.005(4)
C33 0.020(5) 0.026(5) 0.026(5) -0.004(4) 0.002(4) -0.005(4)
C34 0.024(5) 0.035(5) 0.035(6) -0.001(5) 0.004(5) -0.001(4)
C35 0.011(5) 0.040(5) 0.041(6) -0.007(5) 0.010(4) -0.001(4)
C36 0.021(5) 0.031(5) 0.031(6) -0.010(5) 0.005(5) -0.001(4)
C37 0.018(5) 0.035(5) 0.025(5) -0.006(4) 0.004(4) 0.002(4)
C38 0.022(5) 0.035(5) 0.027(5) 0.000(4) 0.012(5) -0.010(4)
C39 0.023(5) 0.037(5) 0.028(5) 0.000(4) 0.004(5) 0.001(4)
C40 0.011(5) 0.022(5) 0.027(5) -0.006(4) 0.006(4) 0.002(4)
C41 0.009(5) 0.023(5) 0.027(5) -0.004(4) 0.006(4) -0.007(4)
C42 0.020(5) 0.030(5) 0.030(5) -0.003(4) 0.004(4) 0.004(4)
C43 0.020(5) 0.027(5) 0.039(6) 0.000(5) 0.008(5) 0.003(4)
C44 0.021(5) 0.029(5) 0.024(5) -0.008(4) 0.003(4) -0.003(4)
C45 0.029(5) 0.046(5) 0.041(5) 0.002(5) 0.012(4) -0.005(5)
C46 0.011(5) 0.035(5) 0.040(5) 0.000(4) 0.004(4) -0.001(4)
C47 0.016(5) 0.043(5) 0.046(5) -0.005(5) 0.005(4) -0.002(4)
C48 0.022(5) 0.045(6) 0.036(5) 0.001(4) -0.002(4) 0.003(4)

loop_
_atom_type_symbol
_atom_type_description
_atom_type_scat_dispersion_real
_atom_type_scat_dispersion_imag
_atom_type_scat_source
C C 0.0033 0.0016 'International Tables Vol C Tables 4.2.6.8 and 6.1.1.4'
H H 0.0000 0.0000 'International Tables Vol C Tables 4.2.6.8 and 6.1.1.4'
N N 0.0061 0.0033 'International Tables Vol C Tables 4.2.6.8 and 6.1.1.4'
O O 0.0106 0.0060 'International Tables Vol C Tables 4.2.6.8 and 6.1.1.4'

loop_
_geom_angle_atom_site_label_1
_geom_angle_atom_site_label_2
_geom_angle_atom_site_label_3
_geom_angle
C19 N1 C20 121.4(7)
C19 N1 H1N 123.9
C20 N1 H1N 113.5
C2 C1 C6 110.1(9)
C2 C1 H1C 109.6
C6 C1 H1C 109.6
C2 C1 H1D 109.6
C6 C1 H1D 109.6
H1C C1 H1D 108.2
C1 C2 C3 109.7(8)
C1 C2 C10 108.3(9)
C3 C2 C10 109.1(9)
C1 C2 H2 109.9
C3 C2 H2 109.9
C10 C2 H2 109.9
C4 C3 C2 109.7(9)
C4 C3 H3A 109.7
C2 C3 H3A 109.7
C4 C3 H3B 109.7
C2 C3 H3B 109.7
H3A C3 H3B 108.2
C3 C4 C9 110.6(9)
C3 C4 C5 111.2(9)
C9 C4 C5 108.8(9)
C3 C4 H4 108.7
C9 C4 H4 108.7
C5 C4 H4 108.7
C4 C5 C6 107.9(8)
C4 C5 H5A 110.1
C6 C5 H5A 110.1
C4 C5 H5B 110.1
C6 C5 H5B 110.1
H5A C5 H5B 108.4
C7 C6 C1 109.1(8)
C7 C6 C5 108.3(9)
C1 C6 C5 110.8(8)
C7 C6 H6 109.5
C1 C6 H6 109.5
C5 C6 H6 109.5
C8 C7 C6 112.1(9)
C8 C7 H7A 109.2
C6 C7 H7A 109.2
C8 C7 H7B 109.2
C6 C7 H7B 109.2
H7A C7 H7B 107.9
C7 C8 C9 107.3(8)
C7 C8 C10 108.0(8)
C9 C8 C10 107.5(8)
C7 C8 C11 112.8(8)
C9 C8 C11 111.7(8)
C10 C8 C11 109.3(8)
C4 C9 C8 110.8(8)
C4 C9 H9A 109.5
C8 C9 H9A 109.5
C4 C9 H9B 109.5
C8 C9 H9B 109.5
H9A C9 H9B 108.1
C2 C10 C8 111.0(8)
C2 C10 H10A 109.4
C8 C10 H10A 109.4
C2 C10 H10B 109.4
C8 C10 H10B 109.4
H10A C10 H10B 108.0
C12 C11 C8 114.1(8)
C12 C11 H11A 108.7
C8 C11 H11A 108.7
C12 C11 H11B 108.7
C8 C11 H11B 108.7
H11A C11 H11B 107.6
O1 C12 C11 120.3(10)
O1 C12 C13 119.5(10)
C11 C12 C13 120.2(10)
C14 C13 C18 117.4(9)
C14 C13 C12 125.8(10)
C18 C13 C12 116.8(9)
C15 C14 C13 123.1(10)
C15 C14 H14 118.5
C13 C14 H14 118.5
C14 C15 C16 119.7(10)
C14 C15 H15 120.2
C16 C15 H15 120.2
C17 C16 C15 118.7(9)
C17 C16 C19 118.3(9)
C15 C16 C19 122.9(9)
C16 C17 C18 120.9(10)
C16 C17 H17 119.6
C18 C17 H17 119.6
C17 C18 C13 120.3(10)
C17 C18 H18 119.9
C13 C18 H18 119.9
O2 C19 N1 123.2(9)
O2 C19 C16 119.4(9)
N1 C19 C16 117.5(9)
N1 C20 C21 108.2(7)
N1 C20 C22 108.0(7)
C21 C20 C22 113.9(7)
N1 C20 H20 108.9
C21 C20 H20 108.9
C22 C20 H20 108.9
C20 C21 H21A 109.5
C20 C21 H21B 109.5
H21A C21 H21B 109.5
C20 C21 H21C 109.5
H21A C21 H21C 109.5
H21B C21 H21C 109.5
C24 C22 C20 110.6(7)
C24 C22 C23 109.7(7)
C20 C22 C23 109.5(8)
C24 C22 H22 109.0
C20 C22 H22 109.0
C23 C22 H22 109.0
C22 C23 H23A 109.5
C22 C23 H23B 109.5
H23A C23 H23B 109.5
C22 C23 H23C 109.5
H23A C23 H23C 109.5
H23B C23 H23C 109.5
C22 C24 H24A 109.5
C22 C24 H24B 109.5
H24A C24 H24B 109.5
C22 C24 H24C 109.5
H24A C24 H24C 109.5
H24B C24 H24C 109.5
C43 N2 C44 120.3(8)
C43 N2 H2N 110.2
C44 N2 H2N 123.4
C26 C25 C30 109.7(9)
C26 C25 H25A 109.7
C30 C25 H25A 109.7
C26 C25 H25B 109.7
C30 C25 H25B 109.7
H25A C25 H25B 108.2
C25 C26 C27 109.3(8)
C25 C26 C34 110.3(9)
C27 C26 C34 109.7(9)
C25 C26 H26 109.1
C27 C26 H26 109.1
C34 C26 H26 109.1
C28 C27 C26 108.4(9)
C28 C27 H27A 110.0
C26 C27 H27A 110.0
C28 C27 H27B 110.0
C26 C27 H27B 110.0
H27A C27 H27B 108.4
C27 C28 C33 110.6(8)
C27 C28 C29 109.5(8)
C33 C28 C29 108.1(8)
C27 C28 H28 109.5
C33 C28 H28 109.5
C29 C28 H28 109.5
C30 C29 C28 109.8(8)
C30 C29 H29A 109.7
C28 C29 H29A 109.7
C30 C29 H29B 109.7
C28 C29 H29B 109.7
H29A C29 H29B 108.2
C29 C30 C31 110.3(9)
C29 C30 C25 108.6(9)
C31 C30 C25 110.2(9)
C29 C30 H30 109.2
C31 C30 H30 109.2
C25 C30 H30 109.2
C30 C31 C32 108.8(8)
C30 C31 H31A 109.9
C32 C31 H31A 109.9
C30 C31 H31B 109.9
C32 C31 H31B 109.9
H31A C31 H31B 108.3
C34 C32 C35 108.3(8)
C34 C32 C33 108.0(8)
C35 C32 C33 111.8(8)
C34 C32 C31 108.9(8)
C35 C32 C31 111.2(8)
C33 C32 C31 108.6(8)
C32 C33 C28 110.7(8)
C32 C33 H33A 109.5
C28 C33 H33A 109.5
C32 C33 H33B 109.5
C28 C33 H33B 109.5
H33A C33 H33B 108.1
C32 C34 C26 110.7(9)
C32 C34 H34A 109.5
C26 C34 H34A 109.5
C32 C34 H34B 109.5
C26 C34 H34B 109.5
H34A C34 H34B 108.1
C36 C35 C32 115.9(8)
C36 C35 H35A 108.3
C32 C35 H35A 108.3
C36 C35 H35B 108.3
C32 C35 H35B 108.3
H35A C35 H35B 107.4
O3 C36 C37 119.1(10)
O3 C36 C35 119.0(10)
C37 C36 C35 121.9(10)
C38 C37 C42 118.9(10)
C38 C37 C36 118.2(10)
C42 C37 C36 122.8(10)
C39 C38 C37 120.3(10)
C39 C38 H38 119.9
C37 C38 H38 119.9
C38 C39 C40 121.3(10)
C38 C39 H39 119.4
C40 C39 H39 119.4
C41 C40 C39 118.3(9)
C41 C40 C43 124.2(9)
C39 C40 C43 117.4(9)
C40 C41 C42 121.8(9)
C40 C41 H41 119.1
C42 C41 H41 119.1
C37 C42 C41 119.3(10)
C37 C42 H42 120.4
C41 C42 H42 120.4
O4 C43 N2 122.4(9)
O4 C43 C40 121.2(9)
N2 C43 C40 116.4(9)
N2 C44 C45 108.0(7)
N2 C44 C46 110.6(7)
C45 C44 C46 114.6(8)
N2 C44 H44 107.8
C45 C44 H44 107.8
C46 C44 H44 107.8
C44 C45 H45A 109.5
C44 C45 H45B 109.5
H45A C45 H45B 109.5
C44 C45 H45C 109.5
H45A C45 H45C 109.5
H45B C45 H45C 109.5
C48 C46 C47 110.1(7)
C48 C46 C44 109.6(7)
C47 C46 C44 112.5(8)
C48 C46 H46 108.2
C47 C46 H46 108.2
C44 C46 H46 108.2
C46 C47 H47A 109.5
C46 C47 H47B 109.5
H47A C47 H47B 109.5
C46 C47 H47C 109.5
H47A C47 H47C 109.5
H47B C47 H47C 109.5
C46 C48 H48A 109.5
C46 C48 H48B 109.5
H48A C48 H48B 109.5
C46 C48 H48C 109.5
H48A C48 H48C 109.5
H48B C48 H48C 109.5

loop_
_geom_bond_atom_site_label_1
_geom_bond_atom_site_label_2
_geom_bond_distance
O1 C12 1.230(11)
O2 C19 1.245(11)
N1 C19 1.347(10)
N1 C20 1.484(10)
N1 H1N 1.0277
C1 C2 1.514(13)
C1 C6 1.530(13)
C1 H1C 0.9900
C1 H1D 0.9900
C2 C3 1.537(13)
C2 C10 1.547(13)
C2 H2 1.0000
C3 C4 1.497(14)
C3 H3A 0.9900
C3 H3B 0.9900
C4 C9 1.525(13)
C4 C5 1.532(13)
C4 H4 1.0000
C5 C6 1.538(14)
C5 H5A 0.9900
C5 H5B 0.9900
C6 C7 1.522(12)
C6 H6 1.0000
C7 C8 1.523(12)
C7 H7A 0.9900
C7 H7B 0.9900
C8 C9 1.547(12)
C8 C10 1.549(12)
C8 C11 1.552(12)
C9 H9A 0.9900
C9 H9B 0.9900
C10 H10A 0.9900
C10 H10B 0.9900
C11 C12 1.482(13)
C11 H11A 0.9900
C11 H11B 0.9900
C12 C13 1.508(13)
C13 C14 1.380(12)
C13 C18 1.409(12)
C14 C15 1.378(13)
C14 H14 0.9500
C15 C16 1.401(12)
C15 H15 0.9500
C16 C17 1.391(12)
C16 C19 1.508(13)
C17 C18 1.402(13)
C17 H17 0.9500
C18 H18 0.9500
C20 C21 1.528(11)
C20 C22 1.537(12)
C20 H20 1.0000
C21 H21A 0.9800
C21 H21B 0.9800
C21 H21C 0.9800
C22 C24 1.525(11)
C22 C23 1.552(11)
C22 H22 1.0000
C23 H23A 0.9800
C23 H23B 0.9800
C23 H23C 0.9800
C24 H24A 0.9800
C24 H24B 0.9800
C24 H24C 0.9800
O3 C36 1.218(11)
O4 C43 1.248(10)
N2 C43 1.352(11)
N2 C44 1.499(10)
N2 H2N 1.1934
C25 C26 1.516(14)
C25 C30 1.535(13)
C25 H25A 0.9900
C25 H25B 0.9900
C26 C27 1.532(13)
C26 C34 1.535(12)
C26 H26 1.0000
C27 C28 1.523(12)
C27 H27A 0.9900
C27 H27B 0.9900
C28 C33 1.538(11)
C28 C29 1.548(13)
C28 H28 1.0000
C29 C30 1.516(12)
C29 H29A 0.9900
C29 H29B 0.9900
C30 C31 1.533(12)
C30 H30 1.0000
C31 C32 1.574(12)
C31 H31A 0.9900
C31 H31B 0.9900
C32 C34 1.527(12)
C32 C35 1.530(12)
C32 C33 1.538(12)
C33 H33A 0.9900
C33 H33B 0.9900
C34 H34A 0.9900
C34 H34B 0.9900
C35 C36 1.527(13)
C35 H35A 0.9900
C35 H35B 0.9900
C36 C37 1.500(14)
C37 C38 1.397(13)
C37 C42 1.405(13)
C38 C39 1.387(13)
C38 H38 0.9500
C39 C40 1.400(13)
C39 H39 0.9500
C40 C41 1.369(12)
C40 C43 1.494(13)
C41 C42 1.409(13)
C41 H41 0.9500
C42 H42 0.9500
C44 C45 1.530(11)
C44 C46 1.550(11)
C44 H44 1.0000
C45 H45A 0.9800
C45 H45B 0.9800
C45 H45C 0.9800
C46 C48 1.532(11)
C46 C47 1.539(10)
C46 H46 1.0000
C47 H47A 0.9800
C47 H47B 0.9800
C47 H47C 0.9800
C48 H48A 0.9800
C48 H48B 0.9800
C48 H48C 0.9800

loop_
_geom_hbond_atom_site_label_D
_geom_hbond_atom_site_label_H
_geom_hbond_atom_site_label_A
_geom_hbond_distance_DH
_geom_hbond_distance_HA
_geom_hbond_distance_DA
_geom_hbond_angle_DHA
_geom_hbond_site_symmetry_A
N2 H2N O2 1.19 1.98 2.991(10) 139.9 2_655
N1 H1N O4 1.03 2.01 3.033(9) 172.3 2_646

loop_
_geom_torsion_atom_site_label_1
_geom_torsion_atom_site_label_2
_geom_torsion_atom_site_label_3
_geom_torsion_atom_site_label_4
_geom_torsion
C6 C1 C2 C3 -58.1(12)
C6 C1 C2 C10 60.9(10)
C1 C2 C3 C4 59.2(12)
C10 C2 C3 C4 -59.3(11)
C2 C3 C4 C9 60.4(12)
C2 C3 C4 C5 -60.6(12)
C3 C4 C5 C6 59.5(12)
C9 C4 C5 C6 -62.5(11)
C2 C1 C6 C7 -60.5(11)
C2 C1 C6 C5 58.7(11)
C4 C5 C6 C7 61.7(11)
C4 C5 C6 C1 -57.9(11)
C1 C6 C7 C8 59.2(11)
C5 C6 C7 C8 -61.5(11)
C6 C7 C8 C9 58.3(11)
C6 C7 C8 C10 -57.3(11)
C6 C7 C8 C11 -178.3(8)
C3 C4 C9 C8 -60.7(11)
C5 C4 C9 C8 61.7(11)
C7 C8 C9 C4 -58.0(11)
C10 C8 C9 C4 57.9(10)
C11 C8 C9 C4 177.9(8)
C1 C2 C10 C8 -60.2(11)
C3 C2 C10 C8 59.1(11)
C7 C8 C10 C2 57.6(10)
C9 C8 C10 C2 -57.8(10)
C11 C8 C10 C2 -179.3(8)
C7 C8 C11 C12 -50.3(11)
C9 C8 C11 C12 70.7(11)
C10 C8 C11 C12 -170.5(9)
C8 C11 C12 O1 86.0(11)
C8 C11 C12 C13 -94.9(10)
O1 C12 C13 C14 167.6(10)
C11 C12 C13 C14 -11.4(15)
O1 C12 C13 C18 -12.5(14)
C11 C12 C13 C18 168.4(8)
C18 C13 C14 C15 -1.3(14)
C12 C13 C14 C15 178.5(10)
C13 C14 C15 C16 1.7(15)
C14 C15 C16 C17 -0.5(14)
C14 C15 C16 C19 -178.6(8)
C15 C16 C17 C18 -1.1(13)
C19 C16 C17 C18 177.1(9)
C16 C17 C18 C13 1.5(14)
C14 C13 C18 C17 -0.3(14)
C12 C13 C18 C17 179.9(8)
C20 N1 C19 O2 -7.8(14)
C20 N1 C19 C16 172.6(8)
C17 C16 C19 O2 22.8(12)
C15 C16 C19 O2 -159.0(9)
C17 C16 C19 N1 -157.6(8)
C15 C16 C19 N1 20.5(13)
C19 N1 C20 C21 -98.3(9)
C19 N1 C20 C22 138.0(8)
N1 C20 C22 C24 175.0(7)
C21 C20 C22 C24 54.8(10)
N1 C20 C22 C23 -64.0(9)
C21 C20 C22 C23 175.7(7)
C30 C25 C26 C27 -61.9(12)
C30 C25 C26 C34 58.9(11)
C25 C26 C27 C28 61.4(11)
C34 C26 C27 C28 -59.8(10)
C26 C27 C28 C33 59.1(10)
C26 C27 C28 C29 -60.0(10)
C27 C28 C29 C30 60.1(11)
C33 C28 C29 C30 -60.4(11)
C28 C29 C30 C31 61.5(11)
C28 C29 C30 C25 -59.4(11)
C26 C25 C30 C29 60.7(11)
C26 C25 C30 C31 -60.2(11)
C29 C30 C31 C32 -60.1(11)
C25 C30 C31 C32 59.8(11)
C30 C31 C32 C34 -58.9(10)
C30 C31 C32 C35 -178.1(8)
C30 C31 C32 C33 58.6(10)
C34 C32 C33 C28 58.0(10)
C35 C32 C33 C28 177.0(8)
C31 C32 C33 C28 -60.0(10)
C27 C28 C33 C32 -59.4(10)
C29 C28 C33 C32 60.5(10)
C35 C32 C34 C26 179.5(8)
C33 C32 C34 C26 -59.2(10)
C31 C32 C34 C26 58.5(10)
C25 C26 C34 C32 -59.2(11)
C27 C26 C34 C32 61.3(11)
C34 C32 C35 C36 176.7(8)
C33 C32 C35 C36 57.8(11)
C31 C32 C35 C36 -63.7(11)
C32 C35 C36 O3 -82.8(11)
C32 C35 C36 C37 93.7(11)
O3 C36 C37 C38 4.1(14)
C35 C36 C37 C38 -172.4(9)
O3 C36 C37 C42 -172.7(10)
C35 C36 C37 C42 10.8(14)
C42 C37 C38 C39 1.1(14)
C36 C37 C38 C39 -175.8(9)
C37 C38 C39 C40 1.7(14)
C38 C39 C40 C41 -3.2(14)
C38 C39 C40 C43 179.2(9)
C39 C40 C41 C42 1.8(14)
C43 C40 C41 C42 179.3(9)
C38 C37 C42 C41 -2.5(14)
C36 C37 C42 C41 174.3(9)
C40 C41 C42 C37 1.0(14)
C44 N2 C43 O4 2.8(13)
C44 N2 C43 C40 -179.5(8)
C41 C40 C43 O4 163.3(9)
C39 C40 C43 O4 -19.2(13)
C41 C40 C43 N2 -14.4(13)
C39 C40 C43 N2 163.2(9)
C43 N2 C44 C45 -155.4(8)
C43 N2 C44 C46 78.5(10)
N2 C44 C46 C48 -173.2(7)
C45 C44 C46 C48 64.6(10)
N2 C44 C46 C47 64.0(10)
C45 C44 C46 C47 -58.3(10)
